data_1505598
loop_
_publ_author_name
'Bissember, Alex C.'
'Phillis, Andrew T.'
'Banwell, Martin G.'
'Willis, Anthony C.'

_publ_section_title
;
 Base-promoted reactions of dichlorocarbene adducts of cyclic enamines: a
 new route to annulated pyrroles.
;
_journal_issue 26
_journal_name_full 'Organic letters'
_journal_page_first 5421
_journal_page_last 5424
_journal_paper_doi 10.1021/ol7021774
_journal_volume 9
_journal_year 2007
_chemical_compound_source local
_chemical_formula_moiety 'C15 H17 Cl2 N O'
_chemical_formula_sum 'C15 H17 Cl2 N O'
_chemical_formula_weight 298.21
_space_group_IT_number 14
_symmetry_cell_setting monoclinic
_symmetry_space_group_name_Hall '-P 2ybc'
_symmetry_space_group_name_H-M 'P 1 21/c 1'
_atom_sites_solution_hydrogens geom
_atom_sites_solution_primary direct
_audit_creation_date 06-04-10
_audit_creation_method CRYSTALS_ver_12.18
_audit_update_record
;
2006-04-10 - Report on C15 H17 Cl2 N1 O1
              by Anthony C. Willis
              for Alex Bissember and Martin Banwell

2006-04-10 - passes checkcif tests with minor warnings

;
_cell_angle_alpha 90
_cell_angle_beta 90.0844(10)
_cell_angle_gamma 90
_cell_formula_units_Z 8
_cell_length_a 11.1383(2)
_cell_length_b 20.8602(3)
_cell_length_c 12.2758(2)
_cell_measurement_reflns_used 28948
_cell_measurement_temperature 200
_cell_measurement_theta_max 27
_cell_measurement_theta_min 3
_cell_volume 2852.24(8)
_computing_cell_refinement 'Denzo/Scalepack '
_computing_data_collection 'COLLECT (Nonius BV, 1997)'
_computing_data_reduction 'Denzo/Scalepack (Otwinowski & Minor, 1997)'
_computing_molecular_graphics
;
ORTEP-II (Johnson 1976) in teXsan (MSC, 1992-1997)
;
_computing_publication_material 'CRYSTALS '
_computing_structure_refinement 'CRYSTALS (Watkin et al 2003)'
_computing_structure_solution 'SIR92 (Altomare et al, 1994)'
_diffrn_ambient_temperature 200
_diffrn_measured_fraction_theta_full 0.996
_diffrn_measured_fraction_theta_max 0.996
_diffrn_measurement_device_type 'Nonius KappaCCD'
_diffrn_measurement_method ' \f and \w scans with CCD '
_diffrn_radiation_monochromator graphite
_diffrn_radiation_type 'Mo K\a'
_diffrn_radiation_wavelength 0.71073
_diffrn_reflns_av_R_equivalents 0.037
_diffrn_reflns_limit_h_max 14
_diffrn_reflns_limit_h_min -14
_diffrn_reflns_limit_k_max 27
_diffrn_reflns_limit_k_min -27
_diffrn_reflns_limit_l_max 15
_diffrn_reflns_limit_l_min -15
_diffrn_reflns_number 36822
_diffrn_reflns_theta_full 27.475
_diffrn_reflns_theta_max 27.5
_diffrn_reflns_theta_min 2.562
_diffrn_standards_number 0
_exptl_absorpt_coefficient_mu 0.446
_exptl_absorpt_correction_T_max 0.888
_exptl_absorpt_correction_T_min 0.852
_exptl_absorpt_correction_type integration
_exptl_absorpt_process_details
;
via Gaussian method (Coppens, 1970) implemented in maXus (2000)
;
_exptl_crystal_colour colourless
_exptl_crystal_density_diffrn 1.389
_exptl_crystal_density_meas ?
_exptl_crystal_description block
_exptl_crystal_F_000 1248
_exptl_crystal_size_max 0.38
_exptl_crystal_size_mid 0.30
_exptl_crystal_size_min 0.30
_refine_diff_density_max 0.24
_refine_diff_density_min -0.19
_refine_ls_extinction_method None
_refine_ls_goodness_of_fit_ref 1.0862
_refine_ls_hydrogen_treatment refxyz
_refine_ls_matrix_type full
_refine_ls_number_parameters 445
_refine_ls_number_reflns 4162
_refine_ls_number_restraints 0
_refine_ls_R_factor_all 0.0486
_refine_ls_R_factor_gt 0.0258
_refine_ls_shift/su_max 0.001275
_refine_ls_structure_factor_coef F
_refine_ls_weighting_details
;
  Method, part 1, Chebychev polynomial, (Watkin, 1994, Prince, 1982)
  [weight] = 1.0/[A~0~*T~0~(x)+A~1~*T~1~(x) ... +A~n-1~]*T~n-1~(x)]
  where A~i~ are the Chebychev coefficients listed below and x= Fcalc/Fmax
  Method = Robust Weighting (Prince, 1982)
  W = [weight] * [1-(deltaF/6*sigmaF)^2^]^2^
  A~i~ are:
  0.685 0.192 0.456
;
_refine_ls_weighting_scheme calc
_refine_ls_wR_factor_all 0.0434
_refine_ls_wR_factor_gt 0.0308
_refine_ls_wR_factor_ref 0.0308
_reflns_limit_h_max 14
_reflns_limit_h_min -14
_reflns_limit_k_max 27
_reflns_limit_k_min 0
_reflns_limit_l_max 15
_reflns_limit_l_min 0
_reflns_number_gt 4162
_reflns_number_total 6510
_reflns_threshold_expression I>3.0\s(I)
_oxford_diffrn_Wilson_B_factor 2.64
_oxford_diffrn_Wilson_scale 6.13
_oxford_refine_ls_scale 0.4442(5)
_oxford_structure_analysis_title '4101448 ban0611'
_cod_data_source_file ol7021774-file004.cif
_cod_data_source_block ban0611
_cod_depositor_comments
;
The following automatic conversions were performed:

'_symmetry_cell_setting' value 'Monoclinic' changed to 'monoclinic'
according to /home/saulius/struct/CIF-dictionaries/cif_core.dic
dictionary named 'cif_core.dic' version 2.4.1 from 2010-06-29.

Automatic conversion script
Id: cif_fix_values 1715 2011-07-08 13:25:40Z adriana 

The following automatic conversions were performed:

'_exptl_crystal_density_meas' value 'not measured' was changed to '?'
- the value is perceived as not measured.

Automatic conversion script
Id: cif_fix_values 3008 2015-01-20 13:52:24Z robertas 
;
_cod_original_sg_symbol_H-M 'P 1 21/c 1 '
_cod_database_code 1505598

loop_
_symmetry_equiv_pos_as_xyz
x,y,z
-x,-y,-z
-x,y+1/2,-z+1/2
x,-y+1/2,z+1/2

loop_
_atom_site_label
_atom_site_type_symbol
_atom_site_fract_x
_atom_site_fract_y
_atom_site_fract_z
_atom_site_U_iso_or_equiv
_atom_site_occupancy
_atom_site_adp_type
Cl12 Cl 1.00403(4) 0.390416(19) 0.67937(3) 0.0383 1.0000 Uani
Cl13 Cl 0.92292(4) 0.403330(19) 0.90162(3) 0.0397 1.0000 Uani
Cl112 Cl 0.49276(4) 0.14379(2) 0.39199(3) 0.0365 1.0000 Uani
Cl113 Cl 0.60361(4) 0.141417(19) 0.17861(3) 0.0362 1.0000 Uani
O17 O 0.63544(10) 0.60337(6) 0.90649(11) 0.0442 1.0000 Uani
O117 O 0.85693(10) 0.34581(6) 0.12111(10) 0.0392 1.0000 Uani
N14 N 0.84197(11) 0.53511(6) 0.83783(10) 0.0279 1.0000 Uani
N114 N 0.66065(11) 0.27829(6) 0.21139(10) 0.0279 1.0000 Uani
C1 C 0.97490(14) 0.44438(7) 0.78647(12) 0.0291 1.0000 Uani
C2 C 1.05722(13) 0.50055(7) 0.80555(12) 0.0277 1.0000 Uani
C3 C 1.16057(14) 0.51039(7) 0.73030(13) 0.0298 1.0000 Uani
C4 C 1.26946(15) 0.47913(8) 0.74775(16) 0.0388 1.0000 Uani
C5 C 1.36312(16) 0.48656(10) 0.67412(18) 0.0475 1.0000 Uani
C6 C 1.34844(17) 0.52445(9) 0.58295(17) 0.0447 1.0000 Uani
C7 C 1.24076(16) 0.55576(8) 0.56529(14) 0.0368 1.0000 Uani
C8 C 1.14583(14) 0.54923(7) 0.63841(12) 0.0293 1.0000 Uani
C9 C 1.02687(15) 0.58161(8) 0.62062(13) 0.0318 1.0000 Uani
C10 C 0.92413(15) 0.53511(8) 0.64412(12) 0.0297 1.0000 Uani
C11 C 0.93058(13) 0.51141(7) 0.76198(12) 0.0263 1.0000 Uani
C15 C 0.72064(15) 0.51357(9) 0.80928(15) 0.0372 1.0000 Uani
C16 C 0.63362(16) 0.53518(10) 0.89614(17) 0.0433 1.0000 Uani
C18 C 0.75312(15) 0.62428(9) 0.93557(15) 0.0379 1.0000 Uani
C19 C 0.84426(14) 0.60517(7) 0.85013(13) 0.0296 1.0000 Uani
C101 C 0.53254(13) 0.18936(7) 0.27773(12) 0.0284 1.0000 Uani
C102 C 0.44931(13) 0.24211(7) 0.24066(12) 0.0281 1.0000 Uani
C103 C 0.33920(14) 0.25642(7) 0.30586(12) 0.0293 1.0000 Uani
C104 C 0.23255(14) 0.22344(8) 0.28759(14) 0.0346 1.0000 Uani
C105 C 0.13230(15) 0.23540(9) 0.35201(15) 0.0390 1.0000 Uani
C106 C 0.13907(16) 0.27993(9) 0.43507(15) 0.0407 1.0000 Uani
C107 C 0.24431(16) 0.31333(8) 0.45329(14) 0.0377 1.0000 Uani
C108 C 0.34555(14) 0.30226(8) 0.38891(13) 0.0313 1.0000 Uani
C109 C 0.46184(16) 0.33743(8) 0.40789(15) 0.0364 1.0000 Uani
C110 C 0.56856(15) 0.29149(8) 0.40087(13) 0.0328 1.0000 Uani
C111 C 0.57101(13) 0.25872(7) 0.28947(12) 0.0272 1.0000 Uani
C115 C 0.78380(14) 0.26539(8) 0.24726(14) 0.0337 1.0000 Uani
C116 C 0.86805(15) 0.28045(9) 0.15360(16) 0.0391 1.0000 Uani
C118 C 0.73650(15) 0.35866(9) 0.08761(14) 0.0363 1.0000 Uani
C119 C 0.64805(14) 0.34542(8) 0.17765(13) 0.0307 1.0000 Uani
H21 H 1.0712(16) 0.5095(8) 0.8823(15) 0.0333 1.0000 Uiso
H41 H 1.2811(18) 0.4518(10) 0.8119(17) 0.0466 1.0000 Uiso
H51 H 1.437(2) 0.4635(11) 0.6870(18) 0.0570 1.0000 Uiso
H61 H 1.411(2) 0.5278(10) 0.5320(18) 0.0537 1.0000 Uiso
H71 H 1.2282(18) 0.5821(10) 0.4991(17) 0.0442 1.0000 Uiso
H91 H 1.0212(17) 0.6185(9) 0.6695(16) 0.0382 1.0000 Uiso
H92 H 1.0211(17) 0.5968(9) 0.5458(16) 0.0382 1.0000 Uiso
H101 H 0.8477(17) 0.5557(9) 0.6321(14) 0.0357 1.0000 Uiso
H102 H 0.9270(16) 0.4988(9) 0.5934(15) 0.0357 1.0000 Uiso
H151 H 0.6927(18) 0.5317(10) 0.7381(17) 0.0446 1.0000 Uiso
H152 H 0.7187(18) 0.4669(10) 0.8050(16) 0.0446 1.0000 Uiso
H161 H 0.658(2) 0.5154(10) 0.9683(19) 0.0520 1.0000 Uiso
H162 H 0.551(2) 0.5228(10) 0.8762(17) 0.0520 1.0000 Uiso
H181 H 0.7501(18) 0.6706(10) 0.9417(16) 0.0455 1.0000 Uiso
H182 H 0.7755(18) 0.6051(9) 1.0097(17) 0.0455 1.0000 Uiso
H191 H 0.9224(18) 0.6169(9) 0.8721(15) 0.0355 1.0000 Uiso
H192 H 0.8245(17) 0.6275(9) 0.7813(15) 0.0355 1.0000 Uiso
H1021 H 0.4440(16) 0.2463(9) 0.1600(15) 0.0337 1.0000 Uiso
H1041 H 0.2277(17) 0.1914(10) 0.2295(16) 0.0415 1.0000 Uiso
H1051 H 0.0597(19) 0.2106(10) 0.3404(16) 0.0468 1.0000 Uiso
H1061 H 0.0714(19) 0.2872(10) 0.4821(17) 0.0488 1.0000 Uiso
H1071 H 0.2487(18) 0.3440(10) 0.5101(17) 0.0453 1.0000 Uiso
H1091 H 0.4588(17) 0.3578(10) 0.4769(17) 0.0437 1.0000 Uiso
H1092 H 0.4696(18) 0.3698(10) 0.3513(16) 0.0437 1.0000 Uiso
H1101 H 0.6434(18) 0.3141(9) 0.4109(15) 0.0394 1.0000 Uiso
H1102 H 0.5627(18) 0.2597(9) 0.4569(16) 0.0394 1.0000 Uiso
H1151 H 0.8060(17) 0.2926(10) 0.3100(16) 0.0405 1.0000 Uiso
H1152 H 0.7918(18) 0.2209(10) 0.2669(16) 0.0405 1.0000 Uiso
H1161 H 0.951(2) 0.2736(10) 0.1759(16) 0.0469 1.0000 Uiso
H1162 H 0.8476(19) 0.2517(10) 0.0895(18) 0.0469 1.0000 Uiso
H1181 H 0.7346(18) 0.4040(10) 0.0662(16) 0.0436 1.0000 Uiso
H1182 H 0.7162(18) 0.3322(10) 0.0230(17) 0.0436 1.0000 Uiso
H1191 H 0.6640(17) 0.3743(9) 0.2383(15) 0.0368 1.0000 Uiso
H1192 H 0.5665(18) 0.3522(9) 0.1511(15) 0.0368 1.0000 Uiso

loop_
_atom_site_aniso_label
_atom_site_aniso_U_11
_atom_site_aniso_U_22
_atom_site_aniso_U_33
_atom_site_aniso_U_23
_atom_site_aniso_U_13
_atom_site_aniso_U_12
Cl12 0.0517(2) 0.03064(19) 0.03276(19) -0.00497(15) 0.00873(16) 0.00554(17)
Cl13 0.0511(2) 0.0332(2) 0.0347(2) 0.00563(15) 0.01593(17) 0.00024(17)
Cl112 0.0361(2) 0.0391(2) 0.0342(2) 0.01248(16) 0.00125(15) -0.00831(16)
Cl113 0.0374(2) 0.03278(19) 0.0384(2) -0.00143(15) 0.00504(15) -0.00083(16)
O17 0.0272(6) 0.0512(8) 0.0543(7) -0.0199(6) 0.0049(5) 0.0044(5)
O117 0.0258(6) 0.0463(7) 0.0457(7) 0.0130(5) 0.0031(5) -0.0076(5)
N14 0.0231(6) 0.0288(6) 0.0318(6) -0.0059(5) 0.0057(5) -0.0012(5)
N114 0.0227(6) 0.0301(6) 0.0308(6) 0.0064(5) 0.0018(5) -0.0030(5)
C1 0.0344(8) 0.0278(7) 0.0251(7) -0.0004(6) 0.0071(6) 0.0011(6)
C2 0.0290(8) 0.0293(7) 0.0248(7) 0.0007(6) 0.0031(6) 0.0021(6)
C3 0.0271(7) 0.0296(7) 0.0328(8) -0.0026(6) 0.0048(6) 0.0000(6)
C4 0.0322(9) 0.0371(9) 0.0473(10) 0.0009(7) 0.0022(7) 0.0047(7)
C5 0.0285(9) 0.0448(10) 0.0691(13) -0.0084(9) 0.0096(8) 0.0067(8)
C6 0.0342(9) 0.0453(10) 0.0547(11) -0.0100(9) 0.0200(8) -0.0042(8)
C7 0.0381(9) 0.0378(9) 0.0346(8) -0.0042(7) 0.0116(7) -0.0068(7)
C8 0.0296(8) 0.0280(7) 0.0303(8) -0.0029(6) 0.0060(6) -0.0018(6)
C9 0.0372(9) 0.0307(8) 0.0276(8) 0.0032(6) 0.0050(6) 0.0017(6)
C10 0.0298(8) 0.0326(8) 0.0267(7) -0.0010(6) -0.0003(6) 0.0027(6)
C11 0.0268(7) 0.0272(7) 0.0250(7) -0.0020(5) 0.0038(5) 0.0006(6)
C15 0.0278(8) 0.0399(9) 0.0439(10) -0.0142(7) 0.0058(7) -0.0053(7)
C16 0.0275(9) 0.0511(10) 0.0514(11) -0.0136(9) 0.0098(8) -0.0052(8)
C18 0.0330(9) 0.0387(9) 0.0420(9) -0.0139(7) 0.0051(7) 0.0009(7)
C19 0.0272(8) 0.0288(7) 0.0328(8) -0.0062(6) 0.0014(6) 0.0014(6)
C101 0.0269(7) 0.0314(8) 0.0270(7) 0.0040(6) 0.0009(6) -0.0045(6)
C102 0.0267(7) 0.0323(7) 0.0253(7) 0.0024(6) 0.0008(6) -0.0052(6)
C103 0.0256(7) 0.0330(8) 0.0293(7) 0.0069(6) 0.0009(6) -0.0002(6)
C104 0.0284(8) 0.0353(8) 0.0401(9) 0.0048(7) -0.0004(7) -0.0017(6)
C105 0.0259(8) 0.0402(9) 0.0508(10) 0.0115(8) 0.0027(7) -0.0018(7)
C106 0.0316(9) 0.0426(9) 0.0478(10) 0.0129(8) 0.0117(7) 0.0084(7)
C107 0.0382(9) 0.0370(9) 0.0381(9) 0.0044(7) 0.0068(7) 0.0066(7)
C108 0.0300(8) 0.0330(8) 0.0307(8) 0.0055(6) 0.0013(6) 0.0001(6)
C109 0.0382(9) 0.0370(9) 0.0341(8) -0.0052(7) 0.0019(7) -0.0032(7)
C110 0.0297(8) 0.0387(9) 0.0300(8) 0.0001(6) -0.0008(6) -0.0067(7)
C111 0.0235(7) 0.0305(7) 0.0276(7) 0.0044(6) 0.0008(6) -0.0031(6)
C115 0.0258(8) 0.0353(8) 0.0402(9) 0.0092(7) 0.0011(6) -0.0002(6)
C116 0.0233(8) 0.0468(10) 0.0472(10) 0.0075(8) 0.0036(7) 0.0008(7)
C118 0.0297(8) 0.0417(9) 0.0375(9) 0.0113(7) 0.0030(7) -0.0046(7)
C119 0.0264(8) 0.0321(8) 0.0336(8) 0.0074(6) 0.0012(6) -0.0024(6)

loop_
_atom_type_symbol
_atom_type_scat_dispersion_real
_atom_type_scat_dispersion_imag
_atom_type_scat_Cromer_Mann_a1
_atom_type_scat_Cromer_Mann_b1
_atom_type_scat_Cromer_Mann_a2
_atom_type_scat_Cromer_Mann_b2
_atom_type_scat_Cromer_Mann_a3
_atom_type_scat_Cromer_Mann_b3
_atom_type_scat_Cromer_Mann_a4
_atom_type_scat_Cromer_Mann_b4
_atom_type_scat_Cromer_Mann_c
_atom_type_scat_source
C 0.0033 0.0016 2.3100 20.8439 1.0200 10.2075 1.5886 0.5687 0.8650 51.6512 0.2156 'International Tables Vol C 4.2.6.8 and 6.1.1.4'
H 0.0000 0.0000 0.4930 10.5109 0.3229 26.1257 0.1402 3.1424 0.0408 57.7998 0.0030 'International Tables Vol C 4.2.6.8 and 6.1.1.4'
Cl 0.1484 0.1585 11.4604 0.0104 7.1964 1.1662 6.2556 18.5194 1.6455 47.7784 -9.5574 'International Tables Vol C 4.2.6.8 and 6.1.1.4'
N 0.0061 0.0033 12.2126 0.0057 3.1322 9.8933 2.0125 28.9975 1.1663 0.5826 -11.5290 'International Tables Vol C 4.2.6.8 and 6.1.1.4'
O 0.0106 0.0060 3.0485 13.2771 2.2868 5.7011 1.5463 0.3239 0.8670 32.9089 0.2508 'International Tables Vol C 4.2.6.8 and 6.1.1.4'

loop_
_exptl_crystal_face_index_h
_exptl_crystal_face_index_k
_exptl_crystal_face_index_l
_exptl_crystal_face_perp_dist
0 0 1 0.150
0 0 -1 0.150
-10 -20 0 0.184
10 20 0 0.206
-10 20 0 0.171
10 -20 0 0.139

loop_
_geom_angle_atom_site_label_1
_geom_angle_atom_site_label_2
_geom_angle_atom_site_label_3
_geom_angle
_geom_angle_publ_flag
C16 O17 C18 109.86(13) yes
C116 O117 C118 109.96(13) yes
C11 N14 C15 111.80(12) yes
C11 N14 C19 113.24(12) yes
C15 N14 C19 110.20(13) yes
C111 N114 C115 113.36(12) yes
C111 N114 C119 113.04(12) yes
C115 N114 C119 110.45(12) yes
Cl12 C1 Cl13 110.57(8) yes
Cl12 C1 C2 120.04(10) yes
Cl13 C1 C2 117.17(11) yes
Cl12 C1 C11 120.18(11) yes
Cl13 C1 C11 120.26(10) yes
C2 C1 C11 60.67(10) yes
C1 C2 C3 118.75(12) yes
C1 C2 C11 59.89(10) yes
C3 C2 C11 118.48(13) yes
C1 C2 H21 113.3(11) no
C3 C2 H21 116.8(11) no
C11 C2 H21 117.3(11) no
C2 C3 C4 120.86(15) yes
C2 C3 C8 119.31(14) yes
C4 C3 C8 119.76(15) yes
C3 C4 C5 120.12(18) yes
C3 C4 H41 120.6(12) no
C5 C4 H41 119.2(12) no
C4 C5 C6 120.21(17) yes
C4 C5 H51 118.6(13) no
C6 C5 H51 121.1(13) no
C5 C6 C7 119.97(16) yes
C5 C6 H61 119.6(13) no
C7 C6 H61 120.4(13) no
C6 C7 C8 120.75(17) yes
C6 C7 H71 120.8(12) no
C8 C7 H71 118.4(12) no
C3 C8 C7 119.17(15) yes
C3 C8 C9 118.69(13) yes
C7 C8 C9 122.12(15) yes
C8 C9 C10 110.34(13) yes
C8 C9 H91 108.8(11) no
C10 C9 H91 109.6(11) no
C8 C9 H92 109.9(11) no
C10 C9 H92 109.6(11) no
H91 C9 H92 108.6(16) no
C9 C10 C11 110.45(13) yes
C9 C10 H101 110.4(11) no
C11 C10 H101 109.2(11) no
C9 C10 H102 110.2(11) no
C11 C10 H102 110.5(11) no
H101 C10 H102 106.0(15) no
C10 C11 C2 114.95(12) yes
C10 C11 C1 120.08(12) yes
C2 C11 C1 59.44(10) yes
C10 C11 N14 117.87(13) yes
C2 C11 N14 117.21(12) yes
C1 C11 N14 114.27(12) yes
N14 C15 C16 109.39(14) yes
N14 C15 H151 112.2(12) no
C16 C15 H151 107.7(12) no
N14 C15 H152 109.9(12) no
C16 C15 H152 108.8(12) no
H151 C15 H152 108.8(16) no
C15 C16 O17 110.55(15) yes
C15 C16 H161 109.0(13) no
O17 C16 H161 108.9(12) no
C15 C16 H162 110.2(13) no
O17 C16 H162 107.2(13) no
H161 C16 H162 111.0(18) no
O17 C18 C19 111.28(14) yes
O17 C18 H181 107.0(12) no
C19 C18 H181 109.8(12) no
O17 C18 H182 109.0(11) no
C19 C18 H182 110.5(11) no
H181 C18 H182 109.2(16) no
C18 C19 N14 108.76(13) yes
C18 C19 H191 110.6(11) no
N14 C19 H191 107.7(11) no
C18 C19 H192 108.6(11) no
N14 C19 H192 112.1(11) no
H191 C19 H192 109.0(16) no
Cl113 C101 Cl112 111.04(9) yes
Cl113 C101 C102 118.80(11) yes
Cl112 C101 C102 118.77(11) yes
Cl113 C101 C111 118.67(10) yes
Cl112 C101 C111 120.91(11) yes
C102 C101 C111 60.40(10) yes
C101 C102 C103 119.22(12) yes
C101 C102 C111 60.03(10) yes
C103 C102 C111 118.35(13) yes
C101 C102 H1021 113.5(10) no
C103 C102 H1021 117.9(11) no
C111 C102 H1021 115.0(11) no
C102 C103 C104 121.07(15) yes
C102 C103 C108 119.05(14) yes
C104 C103 C108 119.85(15) yes
C103 C104 C105 120.38(17) yes
C103 C104 H1041 120.1(11) no
C105 C104 H1041 119.5(11) no
C104 C105 C106 119.79(16) yes
C104 C105 H1051 119.4(12) no
C106 C105 H1051 120.8(12) no
C105 C106 C107 120.27(16) yes
C105 C106 H1061 120.5(12) no
C107 C106 H1061 119.2(12) no
C106 C107 C108 120.69(17) yes
C106 C107 H1071 120.2(12) no
C108 C107 H1071 119.1(12) no
C103 C108 C107 119.01(15) yes
C103 C108 C109 119.21(14) yes
C107 C108 C109 121.77(15) yes
C108 C109 C110 110.75(14) yes
C108 C109 H1091 108.9(12) no
C110 C109 H1091 111.1(12) no
C108 C109 H1092 107.8(12) no
C110 C109 H1092 108.9(12) no
H1091 C109 H1092 109.3(16) no
C109 C110 C111 110.21(13) yes
C109 C110 H1101 110.9(11) no
C111 C110 H1101 108.4(11) no
C109 C110 H1102 109.9(12) no
C111 C110 H1102 109.5(12) no
H1101 C110 H1102 107.9(16) no
C110 C111 C102 115.91(12) yes
C110 C111 C101 120.42(13) yes
C102 C111 C101 59.57(10) yes
C110 C111 N114 118.71(13) yes
C102 C111 N114 114.80(12) yes
C101 C111 N114 113.73(12) yes
N114 C115 C116 108.29(14) yes
N114 C115 H1151 111.2(11) no
C116 C115 H1151 108.5(11) no
N114 C115 H1152 109.8(12) no
C116 C115 H1152 109.4(12) no
H1151 C115 H1152 109.6(16) no
C115 C116 O117 110.86(14) yes
C115 C116 H1161 110.1(12) no
O117 C116 H1161 107.5(12) no
C115 C116 H1162 109.0(12) no
O117 C116 H1162 109.2(12) no
H1161 C116 H1162 110.1(17) no
O117 C118 C119 111.66(13) yes
O117 C118 H1181 106.1(12) no
C119 C118 H1181 111.0(12) no
O117 C118 H1182 109.8(12) no
C119 C118 H1182 109.6(12) no
H1181 C118 H1182 108.5(16) no
C118 C119 N114 108.64(13) yes
C118 C119 H1191 109.2(11) no
N114 C119 H1191 111.0(11) no
C118 C119 H1192 109.7(11) no
N114 C119 H1192 108.7(11) no
H1191 C119 H1192 109.6(15) no

loop_
_geom_bond_atom_site_label_1
_geom_bond_atom_site_label_2
_geom_bond_distance
_geom_bond_publ_flag
Cl12 C1 1.7613(15) yes
Cl13 C1 1.7518(15) yes
Cl112 C101 1.7520(15) yes
Cl113 C101 1.7636(16) yes
O17 C16 1.428(2) yes
O17 C18 1.426(2) yes
O117 C116 1.426(2) yes
O117 C118 1.428(2) yes
N14 C11 1.4451(18) yes
N14 C15 1.466(2) yes
N14 C19 1.4694(19) yes
N114 C111 1.4441(18) yes
N114 C115 1.465(2) yes
N114 C119 1.4670(19) yes
C1 C2 1.506(2) yes
C1 C11 1.513(2) yes
C2 C3 1.491(2) yes
C2 C11 1.525(2) yes
C2 H21 0.972(18) no
C3 C4 1.393(2) yes
C3 C8 1.398(2) yes
C4 C5 1.390(3) yes
C4 H41 0.98(2) no
C5 C6 1.380(3) yes
C5 H51 0.97(2) no
C6 C7 1.382(3) yes
C6 H61 0.94(2) no
C7 C8 1.395(2) yes
C7 H71 0.99(2) no
C8 C9 1.503(2) yes
C9 C10 1.528(2) yes
C9 H91 0.978(19) no
C9 H92 0.974(19) no
C10 C11 1.530(2) yes
C10 H101 0.965(19) no
C10 H102 0.981(19) no
C15 C16 1.511(2) yes
C15 H151 1.00(2) no
C15 H152 0.98(2) no
C16 H161 1.01(2) no
C16 H162 0.98(2) no
C18 C19 1.514(2) yes
C18 H181 0.97(2) no
C18 H182 1.02(2) no
C19 H191 0.944(19) no
C19 H192 0.989(19) no
C101 C102 1.509(2) yes
C101 C111 1.516(2) yes
C102 C103 1.496(2) yes
C102 C111 1.521(2) yes
C102 H1021 0.996(19) no
C103 C104 1.391(2) yes
C103 C108 1.400(2) yes
C104 C105 1.392(2) yes
C104 H1041 0.98(2) no
C105 C106 1.381(3) yes
C105 H1051 0.97(2) no
C106 C107 1.381(3) yes
C106 H1061 0.96(2) no
C107 C108 1.397(2) yes
C107 H1071 0.95(2) no
C108 C109 1.506(2) yes
C109 C110 1.529(2) yes
C109 H1091 0.95(2) no
C109 H1092 0.97(2) no
C110 C111 1.529(2) yes
C110 H1101 0.97(2) no
C110 H1102 0.96(2) no
C115 C116 1.518(2) yes
C115 H1151 0.99(2) no
C115 H1152 0.96(2) no
C116 H1161 0.97(2) no
C116 H1162 1.02(2) no
C118 C119 1.507(2) yes
C118 H1181 0.98(2) no
C118 H1182 0.99(2) no
C119 H1191 0.974(19) no
C119 H1192 0.98(2) no

loop_
_geom_contact_atom_site_label_1
_geom_contact_atom_site_label_2
_geom_contact_distance
_geom_contact_site_symmetry_2
_geom_contact_publ_flag
Cl13 O117 3.041(1) 1_556 no
Cl13 C118 3.226(2) 1_556 no
Cl112 O17 2.980(1) 3_646 no
Cl112 C18 3.488(2) 3_646 no
O17 C119 3.488(2) 2_666 no
O117 C2 3.463(2) 2_766 no
O117 C19 3.499(2) 2_766 no
O117 C3 3.516(2) 2_766 no
C6 C109 3.575(2) 2_766 no
C9 C106 3.496(2) 2_666 no

loop_
_geom_torsion_atom_site_label_1
_geom_torsion_atom_site_label_2
_geom_torsion_atom_site_label_3
_geom_torsion_atom_site_label_4
_geom_torsion
_geom_torsion_publ_flag
Cl12 C1 C2 C3 1.9(2) no
Cl12 C1 C2 C11 110.0(1) no
Cl12 C1 C11 N14 141.8(1) no
Cl12 C1 C11 C2 -109.7(1) no
Cl12 C1 C11 C10 -6.8(2) no
Cl13 C1 C2 C3 140.7(1) no
Cl13 C1 C2 C11 -111.2(1) no
Cl13 C1 C11 N14 -2.2(2) no
Cl13 C1 C11 C2 106.2(1) no
Cl13 C1 C11 C10 -150.9(1) no
Cl112 C101 C102 C103 3.4(2) no
Cl112 C101 C102 C111 111.2(1) no
Cl112 C101 C111 N114 146.4(1) no
Cl112 C101 C111 C102 -107.8(1) no
Cl112 C101 C111 C110 -3.7(2) no
Cl113 C101 C102 C103 143.7(1) no
Cl113 C101 C102 C111 -108.5(1) no
Cl113 C101 C111 N114 2.8(2) no
Cl113 C101 C111 C102 108.7(1) no
Cl113 C101 C111 C110 -147.2(1) no
O17 C16 C15 N14 58.9(2) no
O17 C18 C19 N14 -58.4(2) no
O117 C116 C115 N114 59.3(2) no
O117 C118 C119 N114 -57.9(2) no
N14 C11 C1 C2 -108.4(1) no
N14 C11 C2 C1 103.5(1) no
N14 C11 C2 C3 -148.0(1) no
N14 C11 C10 C9 107.8(2) no
N114 C111 C101 C102 -105.9(1) no
N114 C111 C102 C101 104.0(1) no
N114 C111 C102 C103 -146.7(1) no
N114 C111 C110 C109 106.4(2) no
C1 C2 C3 C4 -85.6(2) no
C1 C2 C3 C8 91.4(2) no
C1 C2 C11 C10 -111.6(1) no
C1 C11 N14 C15 -84.0(2) no
C1 C11 N14 C19 150.8(1) no
C1 C11 C2 C3 108.6(1) no
C1 C11 C10 C9 -104.6(2) no
C2 C1 C11 C10 102.9(1) no
C2 C3 C4 C5 177.1(2) no
C2 C3 C8 C7 -176.8(1) no
C2 C3 C8 C9 2.0(2) no
C2 C11 N14 C15 -150.7(1) no
C2 C11 N14 C19 84.1(2) no
C2 C11 C10 C9 -36.9(2) no
C3 C2 C1 C11 -108.1(1) no
C3 C2 C11 C10 -3.0(2) no
C3 C4 C5 C6 -0.6(3) no
C3 C8 C7 C6 -0.1(2) no
C3 C8 C9 C10 -43.2(2) no
C4 C3 C2 C11 -154.9(1) no
C4 C3 C8 C7 0.3(2) no
C4 C3 C8 C9 179.1(1) no
C4 C5 C6 C7 0.8(3) no
C5 C4 C3 C8 0.0(3) no
C5 C6 C7 C8 -0.4(3) no
C6 C7 C8 C9 -178.9(2) no
C7 C8 C9 C10 135.6(2) no
C8 C3 C2 C11 22.1(2) no
C8 C9 C10 C11 59.6(2) no
C10 C11 N14 C15 65.3(2) no
C10 C11 N14 C19 -59.9(2) no
C11 N14 C15 C16 175.4(1) no
C11 N14 C19 C18 -176.9(1) no
C15 N14 C19 C18 57.0(2) no
C15 C16 O17 C18 -59.9(2) no
C16 O17 C18 C19 60.0(2) no
C16 C15 N14 C19 -57.7(2) no
C101 C102 C103 C104 -87.0(2) no
C101 C102 C103 C108 90.8(2) no
C101 C102 C111 C110 -111.6(1) no
C101 C111 N114 C115 -87.1(2) no
C101 C111 N114 C119 146.2(1) no
C101 C111 C102 C103 109.2(1) no
C101 C111 C110 C109 -105.0(2) no
C102 C101 C111 C110 104.1(1) no
C102 C103 C104 C105 177.3(2) no
C102 C103 C108 C107 -176.9(1) no
C102 C103 C108 C109 2.0(2) no
C102 C111 N114 C115 -153.2(1) no
C102 C111 N114 C119 80.2(2) no
C102 C111 C110 C109 -36.5(2) no
C103 C102 C101 C111 -107.8(1) no
C103 C102 C111 C110 -2.3(2) no
C103 C104 C105 C106 -0.5(3) no
C103 C108 C107 C106 -0.4(2) no
C103 C108 C109 C110 -42.3(2) no
C104 C103 C102 C111 -156.6(1) no
C104 C103 C108 C107 0.9(2) no
C104 C103 C108 C109 179.8(1) no
C104 C105 C106 C107 1.0(3) no
C105 C104 C103 C108 -0.5(2) no
C105 C106 C107 C108 -0.6(3) no
C106 C107 C108 C109 -179.3(2) no
C107 C108 C109 C110 136.5(2) no
C108 C103 C102 C111 21.2(2) no
C108 C109 C110 C111 58.2(2) no
C110 C111 N114 C115 63.5(2) no
C110 C111 N114 C119 -63.2(2) no
C111 N114 C115 C116 173.3(1) no
C111 N114 C119 C118 -173.8(1) no
C115 N114 C119 C118 58.0(2) no
C115 C116 O117 C118 -59.5(2) no
C116 O117 C118 C119 59.0(2) no
C116 C115 N114 C119 -58.7(2) no
